data_1529135
loop_
_publ_author_name
'Jayaraman, V.'
'Magrez, A.'
'Caldes, M.'
'Brohan, L.'
'Joubert, O.'
'Piffard, Y.'
'Taulelle, F.'
'Rodriguez-Carvajal, J.'

_publ_section_title
;
 Characterization of perovskite systems derived from Ba2 In2 O5 vac. Part
 II: the proton compounds Ba2 In2-2x Ti2x O5+x O4+2x (O H)y (0 < x < 1; y
 < 2(1-x))
;
_journal_name_full 'Solid State Ionics'
_journal_page_first 25
_journal_page_last 32
_journal_volume 170
_journal_year 2004
_chemical_formula_sum 'Ba2 D2 In2 O6'
_chemical_name_systematic 'Ba2 (In2 O4 (O D)2)'
_space_group_IT_number 127
_symmetry_space_group_name_Hall '-P 4 2ab'
_symmetry_space_group_name_H-M 'P 4/m b m'
_cell_angle_alpha 90
_cell_angle_beta 90
_cell_angle_gamma 90
_cell_formula_units_Z 2
_cell_length_a 5.915
_cell_length_b 5.915
_cell_length_c 8.9989
_cell_volume 314.847
_citation_journal_id_ASTM SSIOD3
_cod_data_source_file Jayaraman_SSIOD3_2004_20.cif
_cod_data_source_block D2Ba2In2O6
_cod_original_cell_volume 314.8466
_cod_original_formula_sum 'D2 Ba2 In2 O6'
_cod_database_code 1529135

loop_
_symmetry_equiv_pos_as_xyz
x,y,z
-y,x,z
-x,-y,z
y,-x,z
x+1/2,-y+1/2,-z
y+1/2,x+1/2,-z
-x+1/2,y+1/2,-z
-y+1/2,-x+1/2,-z
-x,-y,-z
y,-x,-z
x,y,-z
-y,x,-z
-x-1/2,y-1/2,z
-y-1/2,-x-1/2,z
x-1/2,-y-1/2,z
y-1/2,x-1/2,z

loop_
_atom_site_label
_atom_site_type_symbol
_atom_site_fract_x
_atom_site_fract_y
_atom_site_fract_z
_atom_site_occupancy
_atom_site_U_iso_or_equiv
O3 O-2 0.6679 0.1679 0.5 1 0.0
D2 D+1 0.5 0 0.5 1 0.0
O1 O-2 0 0 0.7436 1 0.0
In2 In+3 0 0 0.5 1 0.0
In1 In+3 0 0 0 1 0.0
O2 O-2 0.2466 0.7466 0 1 0.0
D1 D+1 0.101 0.133 0.247 0.125 0.0
Ba1 Ba+2 0.5 0 0.2173 1 0.0
